data_4087767
loop_
_publ_author_name
'Lee, Jing-Yi'
'Lee, Jhen-Yi'
'Chang, Yuan-Yu'
'Hu, Ching-Han'
'Wang, Nancy M.'
'Lee, Hon Man'

_publ_section_title
;
 Palladium Complexes with Tridentate N-Heterocyclic Carbene Ligands:
 Selective &#x201C;Normal&#x201D; and &#x201C;Abnormal&#x201D; Bindings
 and Their Anticancer Activities
;
_journal_issue 17
_journal_name_full Organometallics
_journal_page_first 4359
_journal_paper_doi 10.1021/acs.organomet.5b00586
_journal_volume 34
_journal_year 2015
_chemical_formula_moiety 'C18 H17 Cl N4 O Pd'
_chemical_formula_sum 'C18 H17 Cl N4 O Pd'
_chemical_formula_weight 447.21
_space_group_IT_number 19
_space_group_name_Hall 'P 2ac 2ab'
_space_group_name_H-M_alt 'P 21 21 21'
_symmetry_cell_setting orthorhombic
_symmetry_Int_Tables_number 19
_symmetry_space_group_name_H-M 'P 21 21 21'
_atom_sites_solution_hydrogens geom
_atom_sites_solution_primary direct
_atom_sites_solution_secondary difmap
_audit_creation_method SHELXL-97
_cell_angle_alpha 90.00
_cell_angle_beta 90.00
_cell_angle_gamma 90.00
_cell_formula_units_Z 4
_cell_length_a 7.821(4)
_cell_length_b 8.102(4)
_cell_length_c 26.932(15)
_cell_measurement_temperature 150(2)
_cell_volume 1706.6(15)
_computing_cell_refinement 'SAINT (Bruker, 2007)'
_computing_data_collection 'APEX2 (Bruker, 2007)'
_computing_data_reduction 'SAINT (Bruker, 2007)'
_computing_molecular_graphics 'SHELXTL (Sheldrick, 2008)'
_computing_publication_material 'DIAMOND (Brandenburg, 2006)'
_computing_structure_refinement 'SHELXTL (Sheldrick, 2008)'
_computing_structure_solution 'SHELXTL (Sheldrick, 2008)'
_diffrn_ambient_temperature 150(2)
_diffrn_measured_fraction_theta_full 1.000
_diffrn_measured_fraction_theta_max 1.000
_diffrn_measurement_device_type 'Bruker SMART APEXII'
_diffrn_measurement_method \w
_diffrn_radiation_monochromator graphite
_diffrn_radiation_probe x-ray
_diffrn_radiation_type MoK\a
_diffrn_radiation_wavelength 0.71073
_diffrn_reflns_av_R_equivalents 0.1137
_diffrn_reflns_av_sigmaI/netI 0.0743
_diffrn_reflns_limit_h_max 9
_diffrn_reflns_limit_h_min -9
_diffrn_reflns_limit_k_max 10
_diffrn_reflns_limit_k_min -10
_diffrn_reflns_limit_l_max 31
_diffrn_reflns_limit_l_min -34
_diffrn_reflns_number 22077
_diffrn_reflns_theta_full 27.00
_diffrn_reflns_theta_max 27.00
_diffrn_reflns_theta_min 1.51
_diffrn_source 'fine-focus sealed tube'
_diffrn_standards_decay_% 0
_diffrn_standards_interval_count 0
_diffrn_standards_interval_time 0
_diffrn_standards_number 0
_exptl_absorpt_coefficient_mu 1.258
_exptl_absorpt_correction_T_max 0.7870
_exptl_absorpt_correction_T_min 0.7607
_exptl_absorpt_correction_type multi-scan
_exptl_absorpt_process_details 'SADABS (Sheldrick, 2003)'
_exptl_crystal_colour yellow
_exptl_crystal_density_diffrn 1.741
_exptl_crystal_density_method 'not measured'
_exptl_crystal_description block
_exptl_crystal_F_000 896
_exptl_crystal_size_max 0.23
_exptl_crystal_size_mid 0.20
_exptl_crystal_size_min 0.20
_refine_diff_density_max 0.934
_refine_diff_density_min -1.005
_refine_diff_density_rms 0.118
_refine_ls_abs_structure_details 'Flack H D (1983), Acta Cryst. A39, 876-881'
_refine_ls_abs_structure_Flack 0.60(7)
_refine_ls_extinction_method none
_refine_ls_goodness_of_fit_ref 1.044
_refine_ls_hydrogen_treatment constr
_refine_ls_matrix_type full
_refine_ls_number_parameters 227
_refine_ls_number_reflns 3727
_refine_ls_number_restraints 0
_refine_ls_restrained_S_all 1.044
_refine_ls_R_factor_all 0.0768
_refine_ls_R_factor_gt 0.0576
_refine_ls_shift/su_max 0.001
_refine_ls_shift/su_mean 0.000
_refine_ls_structure_factor_coef Fsqd
_refine_ls_weighting_details 'calc w=1/[\s^2^(Fo^2^)+(0.0594P)^2^+4.1905P] where P=(Fo^2^+2Fc^2^)/3'
_refine_ls_weighting_scheme calc
_refine_ls_wR_factor_gt 0.1361
_refine_ls_wR_factor_ref 0.1455
_reflns_number_gt 2904
_reflns_number_total 3727
_reflns_threshold_expression I>2\s
_cod_data_source_file om5b00586_si_002.cif
_cod_data_source_block jyl041.3a
_cod_database_code 4087767

loop_
_symmetry_equiv_pos_as_xyz
'x, y, z'
'-x+1/2, -y, z+1/2'
'x+1/2, -y+1/2, -z'
'-x, y+1/2, -z+1/2'

loop_
_atom_site_label
_atom_site_type_symbol
_atom_site_fract_x
_atom_site_fract_y
_atom_site_fract_z
_atom_site_U_iso_or_equiv
_atom_site_adp_type
_atom_site_occupancy
_atom_site_symmetry_multiplicity
_atom_site_calc_flag
_atom_site_refinement_flags
C1 C 0.7542(11) 0.2784(12) 0.1157(3) 0.044(2) Uani 1 1 d .
C2 C 0.5318(11) 0.1133(11) 0.1099(3) 0.044(2) Uani 1 1 d .
H2 H 0.4281 0.0585 0.1180 0.053 Uiso 1 1 calc R
C3 C 0.6250(13) 0.0907(11) 0.0687(4) 0.051(2) Uani 1 1 d .
H3 H 0.6017 0.0171 0.0420 0.061 Uiso 1 1 calc R
C4 C 0.8881(15) 0.2205(11) 0.0326(3) 0.053(2) Uani 1 1 d .
H4A H 0.9676 0.3099 0.0423 0.063 Uiso 1 1 calc R
H4B H 0.8275 0.2567 0.0022 0.063 Uiso 1 1 calc R
C5 C 0.9900(10) 0.0687(10) 0.0208(3) 0.0370(19) Uani 1 1 d .
C6 C 1.0725(12) -0.0186(12) 0.0583(3) 0.055(3) Uani 1 1 d .
H6 H 1.0560 0.0110 0.0921 0.066 Uiso 1 1 calc R
C7 C 1.1796(13) -0.1499(13) 0.0459(4) 0.059(3) Uani 1 1 d .
H7 H 1.2346 -0.2099 0.0716 0.071 Uiso 1 1 calc R
C8 C 1.2060(13) -0.1924(14) -0.0003(4) 0.060(3) Uani 1 1 d .
H8 H 1.2833 -0.2792 -0.0079 0.071 Uiso 1 1 calc R
C9 C 1.1199(15) -0.1096(11) -0.0389(4) 0.057(3) Uani 1 1 d .
H9 H 1.1337 -0.1426 -0.0725 0.069 Uiso 1 1 calc R
C10 C 1.0157(11) 0.0202(12) -0.0266(3) 0.042(2) Uani 1 1 d .
H10 H 0.9592 0.0784 -0.0524 0.051 Uiso 1 1 calc R
C11 C 0.5468(12) 0.2855(12) 0.1854(3) 0.047(2) Uani 1 1 d .
H11A H 0.6084 0.2261 0.2121 0.057 Uiso 1 1 calc R
H11B H 0.4247 0.2541 0.1878 0.057 Uiso 1 1 calc R
C12 C 0.5612(9) 0.4702(12) 0.1954(3) 0.0385(18) Uani 1 1 d .
C13 C 0.6886(12) 0.7328(11) 0.1814(4) 0.043(2) Uani 1 1 d .
H13A H 0.6222 0.7601 0.2116 0.052 Uiso 1 1 calc R
H13B H 0.6378 0.7940 0.1532 0.052 Uiso 1 1 calc R
C14 C 0.8718(13) 0.7871(12) 0.1884(3) 0.047(2) Uani 1 1 d .
C15 C 0.9138(12) 0.9413(11) 0.2064(3) 0.050(2) Uani 1 1 d .
H15 H 0.8266 1.0166 0.2159 0.060 Uiso 1 1 calc R
C16 C 1.0810(14) 0.9840(13) 0.2105(4) 0.062(3) Uani 1 1 d .
H16 H 1.1127 1.0892 0.2231 0.074 Uiso 1 1 calc R
C17 C 1.2026(13) 0.8736(12) 0.1962(4) 0.053(2) Uani 1 1 d .
H17 H 1.3202 0.9014 0.1990 0.063 Uiso 1 1 calc R
C18 C 1.1555(13) 0.7222(14) 0.1778(3) 0.055(3) Uani 1 1 d .
H18 H 1.2421 0.6462 0.1684 0.066 Uiso 1 1 calc R
Cl1 Cl 1.1542(3) 0.3628(4) 0.11871(11) 0.0664(8) Uani 1 1 d .
N1 N 0.7606(9) 0.1962(9) 0.0730(3) 0.0423(17) Uani 1 1 d .
N2 N 0.6120(9) 0.2278(8) 0.1379(3) 0.0446(16) Uani 1 1 d .
N3 N 0.9885(9) 0.6773(11) 0.1727(3) 0.047(2) Uani 1 1 d .
N4 N 0.6766(9) 0.5546(9) 0.1718(3) 0.0415(16) Uani 1 1 d .
O1 O 0.4599(7) 0.5247(9) 0.2273(2) 0.0514(16) Uani 1 1 d .
Pd1 Pd 0.89124(8) 0.46436(8) 0.14318(2) 0.04007(19) Uani 1 1 d .

loop_
_atom_site_aniso_label
_atom_site_aniso_U_11
_atom_site_aniso_U_22
_atom_site_aniso_U_33
_atom_site_aniso_U_23
_atom_site_aniso_U_13
_atom_site_aniso_U_12
C1 0.043(5) 0.046(5) 0.041(5) 0.011(4) 0.006(4) 0.004(4)
C2 0.041(4) 0.035(5) 0.057(6) 0.007(4) 0.006(4) 0.000(4)
C3 0.053(5) 0.038(5) 0.061(6) -0.010(4) 0.004(5) 0.005(4)
C4 0.065(6) 0.044(5) 0.048(5) -0.010(4) 0.024(5) -0.008(5)
C5 0.044(4) 0.029(5) 0.038(5) 0.003(3) 0.006(3) 0.002(3)
C6 0.070(6) 0.052(6) 0.042(5) -0.009(4) -0.001(4) 0.027(5)
C7 0.062(6) 0.053(6) 0.061(7) -0.011(5) -0.013(5) 0.013(5)
C8 0.054(6) 0.054(7) 0.071(7) -0.018(6) 0.009(5) 0.003(5)
C9 0.074(7) 0.040(5) 0.058(6) -0.006(4) 0.034(6) -0.001(6)
C10 0.053(5) 0.038(5) 0.036(4) -0.001(4) 0.001(4) -0.002(4)
C11 0.046(5) 0.043(5) 0.053(6) 0.013(5) 0.011(4) 0.003(4)
C12 0.031(4) 0.046(5) 0.039(4) 0.014(4) 0.002(3) 0.008(4)
C13 0.051(5) 0.026(5) 0.053(6) -0.005(4) 0.006(4) 0.002(4)
C14 0.056(6) 0.051(5) 0.036(5) 0.000(4) -0.002(4) 0.014(5)
C15 0.055(5) 0.039(5) 0.056(5) -0.006(4) 0.004(4) -0.002(5)
C16 0.076(7) 0.046(6) 0.063(6) -0.019(5) 0.006(5) 0.003(5)
C17 0.057(6) 0.046(6) 0.055(6) -0.011(5) -0.006(5) -0.007(5)
C18 0.055(6) 0.069(7) 0.039(5) 0.007(5) -0.004(4) 0.015(5)
Cl1 0.0388(12) 0.0662(17) 0.0941(19) -0.0239(15) 0.0091(12) 0.0108(11)
N1 0.054(4) 0.030(4) 0.043(4) -0.005(3) 0.011(3) 0.007(3)
N2 0.038(3) 0.045(4) 0.050(4) 0.008(4) 0.002(4) 0.005(3)
N3 0.034(4) 0.061(5) 0.047(5) -0.003(4) -0.002(3) -0.006(4)
N4 0.043(3) 0.032(4) 0.050(4) 0.006(3) -0.001(3) 0.011(3)
O1 0.048(3) 0.060(4) 0.046(3) -0.014(3) 0.016(3) 0.001(3)
Pd1 0.0382(3) 0.0379(3) 0.0441(3) -0.0009(3) 0.0056(3) 0.0059(3)

loop_
_atom_type_symbol
_atom_type_description
_atom_type_scat_dispersion_real
_atom_type_scat_dispersion_imag
_atom_type_scat_source
C C 0.0033 0.0016 'International Tables Vol C Tables 4.2.6.8 and 6.1.1.4'
H H 0.0000 0.0000 'International Tables Vol C Tables 4.2.6.8 and 6.1.1.4'
Cl Cl 0.1484 0.1585 'International Tables Vol C Tables 4.2.6.8 and 6.1.1.4'
N N 0.0061 0.0033 'International Tables Vol C Tables 4.2.6.8 and 6.1.1.4'
O O 0.0106 0.0060 'International Tables Vol C Tables 4.2.6.8 and 6.1.1.4'
Pd Pd -0.9988 1.0072 'International Tables Vol C Tables 4.2.6.8 and 6.1.1.4'

loop_
_geom_angle_atom_site_label_1
_geom_angle_atom_site_label_2
_geom_angle_atom_site_label_3
_geom_angle
N2 C1 N1 105.4(8)
N2 C1 Pd1 121.1(7)
N1 C1 Pd1 132.9(7)
C3 C2 N2 107.7(8)
C3 C2 H2 126.2
N2 C2 H2 126.2
C2 C3 N1 105.4(8)
C2 C3 H3 127.3
N1 C3 H3 127.3
N1 C4 C5 113.7(7)
N1 C4 H4A 108.8
C5 C4 H4A 108.8
N1 C4 H4B 108.8
C5 C4 H4B 108.8
H4A C4 H4B 107.7
C10 C5 C6 117.9(8)
C10 C5 C4 121.2(8)
C6 C5 C4 120.7(8)
C5 C6 C7 119.5(8)
C5 C6 H6 120.2
C7 C6 H6 120.2
C8 C7 C6 121.6(10)
C8 C7 H7 119.2
C6 C7 H7 119.2
C7 C8 C9 120.1(10)
C7 C8 H8 120.0
C9 C8 H8 120.0
C10 C9 C8 118.1(9)
C10 C9 H9 121.0
C8 C9 H9 121.0
C5 C10 C9 122.8(9)
C5 C10 H10 118.6
C9 C10 H10 118.6
N2 C11 C12 116.4(7)
N2 C11 H11A 108.2
C12 C11 H11A 108.2
N2 C11 H11B 108.2
C12 C11 H11B 108.2
H11A C11 H11B 107.3
O1 C12 N4 126.3(9)
O1 C12 C11 114.9(7)
N4 C12 C11 118.8(8)
N4 C13 C14 111.6(7)
N4 C13 H13A 109.3
C14 C13 H13A 109.3
N4 C13 H13B 109.3
C14 C13 H13B 109.3
H13A C13 H13B 108.0
N3 C14 C15 123.3(10)
N3 C14 C13 114.4(8)
C15 C14 C13 122.2(9)
C16 C15 C14 119.2(10)
C16 C15 H15 120.4
C14 C15 H15 120.4
C15 C16 C17 118.9(10)
C15 C16 H16 120.6
C17 C16 H16 120.6
C16 C17 C18 120.1(10)
C16 C17 H17 120.0
C18 C17 H17 120.0
N3 C18 C17 122.2(10)
N3 C18 H18 118.9
C17 C18 H18 118.9
C1 N1 C3 111.0(7)
C1 N1 C4 126.2(8)
C3 N1 C4 122.6(8)
C1 N2 C2 110.5(8)
C1 N2 C11 126.2(8)
C2 N2 C11 123.3(8)
C14 N3 C18 116.2(9)
C14 N3 Pd1 115.4(6)
C18 N3 Pd1 128.4(7)
C12 N4 C13 118.3(8)
C12 N4 Pd1 125.7(6)
C13 N4 Pd1 112.1(6)
N4 Pd1 C1 88.1(3)
N4 Pd1 N3 81.6(3)
C1 Pd1 N3 169.2(3)
N4 Pd1 Cl1 173.5(2)
C1 Pd1 Cl1 95.9(3)
N3 Pd1 Cl1 94.6(2)

loop_
_geom_bond_atom_site_label_1
_geom_bond_atom_site_label_2
_geom_bond_distance
C1 N2 1.328(11)
C1 N1 1.329(12)
C1 Pd1 1.992(10)
C2 C3 1.341(12)
C2 N2 1.349(11)
C2 H2 0.9500
C3 N1 1.367(12)
C3 H3 0.9500
C4 N1 1.490(11)
C4 C5 1.499(12)
C4 H4A 0.9900
C4 H4B 0.9900
C5 C10 1.350(11)
C5 C6 1.391(12)
C6 C7 1.395(13)
C6 H6 0.9500
C7 C8 1.308(14)
C7 H7 0.9500
C8 C9 1.408(15)
C8 H8 0.9500
C9 C10 1.371(13)
C9 H9 0.9500
C10 H10 0.9500
C11 N2 1.456(11)
C11 C12 1.525(13)
C11 H11A 0.9900
C11 H11B 0.9900
C12 O1 1.249(9)
C12 N4 1.299(10)
C13 N4 1.470(11)
C13 C14 1.510(14)
C13 H13A 0.9900
C13 H13B 0.9900
C14 N3 1.342(12)
C14 C15 1.380(12)
C15 C16 1.358(14)
C15 H15 0.9500
C16 C17 1.361(13)
C16 H16 0.9500
C17 C18 1.374(14)
C17 H17 0.9500
C18 N3 1.363(12)
C18 H18 0.9500
Cl1 Pd1 2.311(2)
N3 Pd1 2.046(8)
N4 Pd1 1.986(7)

loop_
_geom_torsion_atom_site_label_1
_geom_torsion_atom_site_label_2
_geom_torsion_atom_site_label_3
_geom_torsion_atom_site_label_4
_geom_torsion
N2 C2 C3 N1 -0.6(10)
N1 C4 C5 C10 134.0(9)
N1 C4 C5 C6 -51.3(12)
C10 C5 C6 C7 1.0(14)
C4 C5 C6 C7 -173.9(9)
C5 C6 C7 C8 0.7(16)
C6 C7 C8 C9 -2.7(17)
C7 C8 C9 C10 3.1(15)
C6 C5 C10 C9 -0.5(13)
C4 C5 C10 C9 174.3(9)
C8 C9 C10 C5 -1.4(14)
N2 C11 C12 O1 158.0(7)
N2 C11 C12 N4 -23.5(11)
N4 C13 C14 N3 15.8(11)
N4 C13 C14 C15 -168.2(8)
N3 C14 C15 C16 -2.5(14)
C13 C14 C15 C16 -178.2(9)
C14 C15 C16 C17 0.5(15)
C15 C16 C17 C18 0.3(16)
C16 C17 C18 N3 0.7(16)
N2 C1 N1 C3 -1.4(10)
Pd1 C1 N1 C3 -172.5(7)
N2 C1 N1 C4 174.1(8)
Pd1 C1 N1 C4 3.0(14)
C2 C3 N1 C1 1.3(10)
C2 C3 N1 C4 -174.5(8)
C5 C4 N1 C1 120.7(9)
C5 C4 N1 C3 -64.3(12)
N1 C1 N2 C2 1.0(10)
Pd1 C1 N2 C2 173.4(6)
N1 C1 N2 C11 -178.6(8)
Pd1 C1 N2 C11 -6.2(12)
C3 C2 N2 C1 -0.3(10)
C3 C2 N2 C11 179.4(8)
C12 C11 N2 C1 40.7(12)
C12 C11 N2 C2 -138.9(8)
C15 C14 N3 C18 3.4(13)
C13 C14 N3 C18 179.4(8)
C15 C14 N3 Pd1 -175.9(7)
C13 C14 N3 Pd1 0.1(10)
C17 C18 N3 C14 -2.5(14)
C17 C18 N3 Pd1 176.7(7)
O1 C12 N4 C13 -2.1(12)
C11 C12 N4 C13 179.5(8)
O1 C12 N4 Pd1 153.9(6)
C11 C12 N4 Pd1 -24.5(11)
C14 C13 N4 C12 134.8(8)
C14 C13 N4 Pd1 -24.3(9)
C12 N4 Pd1 C1 45.3(7)
C13 N4 Pd1 C1 -157.4(6)
C12 N4 Pd1 N3 -138.0(7)
C13 N4 Pd1 N3 19.2(6)
C12 N4 Pd1 Cl1 -84(2)
C13 N4 Pd1 Cl1 73(2)
N2 C1 Pd1 N4 -28.4(7)
N1 C1 Pd1 N4 141.6(9)
N2 C1 Pd1 N3 -46(2)
N1 C1 Pd1 N3 123.6(17)
N2 C1 Pd1 Cl1 146.6(7)
N1 C1 Pd1 Cl1 -43.4(9)
C14 N3 Pd1 N4 -11.0(6)
C18 N3 Pd1 N4 169.8(9)
C14 N3 Pd1 C1 7(2)
C18 N3 Pd1 C1 -172.0(16)
C14 N3 Pd1 Cl1 174.2(6)
C18 N3 Pd1 Cl1 -5.0(8)
